data_7212771
loop_
_publ_author_name
'Kinuta, Takafumi'
'Sato, Tomohiro'
'Tajima, Nobuo'
'Kuroda, Reiko'
'Matsubara, Yoshio'
'Imai, Yoshitane'

_publ_section_title
;
 Chiral crystallization of ether- and imide-bridged biphenyl compounds
 without any outside chiral source
;
_journal_issue 11
_journal_name_full CrystEngComm
_journal_page_first 3483
_journal_paper_doi 10.1039/c0ce00055h
_journal_volume 12
_journal_year 2010
_chemical_formula_sum 'C19 H12 N2 O2'
_chemical_formula_weight 300.31
_chemical_name_systematic
;
?
;
_space_group_IT_number 20
_symmetry_cell_setting orthorhombic
_symmetry_space_group_name_Hall 'C 2c 2'
_symmetry_space_group_name_H-M 'C 2 2 21'
_atom_sites_solution_hydrogens geom
_atom_sites_solution_primary direct
_atom_sites_solution_secondary difmap
_audit_creation_method SHELXL-97
_cell_angle_alpha 90.00
_cell_angle_beta 90.00
_cell_angle_gamma 90.00
_cell_formula_units_Z 4
_cell_length_a 3.9147(7)
_cell_length_b 22.823(4)
_cell_length_c 15.634(3)
_cell_measurement_reflns_used 1727
_cell_measurement_temperature 100(2)
_cell_measurement_theta_max 28.29
_cell_measurement_theta_min 1.78
_cell_volume 1396.8(4)
_computing_cell_refinement 'Bruker SMART'
_computing_data_collection 'Bruker SMART'
_computing_data_reduction 'Bruker SHELXTL'
_computing_molecular_graphics 'Bruker SHELXTL'
_computing_publication_material 'Bruker SHELXTL'
_computing_structure_refinement 'SHELXL-97 (Sheldrick, 1997)'
_computing_structure_solution 'Bruker SHELXTL'
_diffrn_ambient_temperature 100(2)
_diffrn_measured_fraction_theta_full 0.996
_diffrn_measured_fraction_theta_max 0.996
_diffrn_measurement_device_type 'CCD area detector'
_diffrn_measurement_method 'phi and omega scans'
_diffrn_radiation_monochromator graphite
_diffrn_radiation_source 'fine-focus sealed tube'
_diffrn_radiation_type MoK\a
_diffrn_radiation_wavelength 0.71073
_diffrn_reflns_av_R_equivalents 0.1122
_diffrn_reflns_av_sigmaI/netI 0.1024
_diffrn_reflns_limit_h_max 5
_diffrn_reflns_limit_h_min -5
_diffrn_reflns_limit_k_max 30
_diffrn_reflns_limit_k_min -26
_diffrn_reflns_limit_l_max 17
_diffrn_reflns_limit_l_min -20
_diffrn_reflns_number 4688
_diffrn_reflns_theta_full 28.29
_diffrn_reflns_theta_max 28.29
_diffrn_reflns_theta_min 1.78
_exptl_absorpt_coefficient_mu 0.095
_exptl_absorpt_correction_type none
_exptl_crystal_colour colorless
_exptl_crystal_density_diffrn 1.428
_exptl_crystal_density_method 'not measured'
_exptl_crystal_description needle
_exptl_crystal_F_000 624
_exptl_crystal_size_max 0.50
_exptl_crystal_size_mid 0.20
_exptl_crystal_size_min 0.10
_refine_diff_density_max 0.555
_refine_diff_density_min -0.586
_refine_diff_density_rms 0.134
_refine_ls_abs_structure_details 'Flack H D (1983), Acta Cryst. A39, 876-881'
_refine_ls_abs_structure_Flack 2(6)
_refine_ls_extinction_coef 0.0000(10)
_refine_ls_extinction_expression Fc^*^=kFc[1+0.001xFc^2^\l^3^/sin(2\q)]^-1/4^
_refine_ls_extinction_method SHELXL
_refine_ls_goodness_of_fit_ref 1.278
_refine_ls_hydrogen_treatment mixed
_refine_ls_matrix_type full
_refine_ls_number_parameters 69
_refine_ls_number_reflns 1727
_refine_ls_number_restraints 0
_refine_ls_restrained_S_all 1.278
_refine_ls_R_factor_all 0.1492
_refine_ls_R_factor_gt 0.1330
_refine_ls_shift/su_max 1.406
_refine_ls_shift/su_mean 0.032
_refine_ls_structure_factor_coef Fsqd
_refine_ls_weighting_details 'calc w=1/[\s^2^(Fo^2^)+(0.0258P)^2^+17.4718P] where P=(Fo^2^+2Fc^2^)/3'
_refine_ls_weighting_scheme calc
_refine_ls_wR_factor_gt 0.2422
_refine_ls_wR_factor_ref 0.2483
_reflns_number_gt 1472
_reflns_number_total 1727
_reflns_threshold_expression >2sigma(I)
_cod_data_source_file c0ce00055h.txt
_cod_data_source_block 31840a-3
_cod_depositor_comments
;
The following automatic conversions were performed:

'_symmetry_cell_setting' value 'Orthorhombic' changed to
'orthorhombic' according to
/home/saulius/struct/CIF-dictionaries/cif_core.dic dictionary named
'cif_core.dic' version 2.4.2 from 2011-04-26.

Automatic conversion script
Id: cif_fix_values 1891 2012-01-12 08:04:46Z andrius 
;
_cod_original_cell_volume 1396.9(4)
_cod_database_code 7212771

loop_
_symmetry_equiv_pos_as_xyz
'x, y, z'
'-x, -y, z+1/2'
'-x, y, -z+1/2'
'x, -y, -z'
'x+1/2, y+1/2, z'
'-x+1/2, -y+1/2, z+1/2'
'-x+1/2, y+1/2, -z+1/2'
'x+1/2, -y+1/2, -z'

loop_
_atom_site_label
_atom_site_type_symbol
_atom_site_fract_x
_atom_site_fract_y
_atom_site_fract_z
_atom_site_U_iso_or_equiv
_atom_site_adp_type
_atom_site_occupancy
_atom_site_symmetry_multiplicity
_atom_site_calc_flag
_atom_site_refinement_flags
C1 C 0.5496(14) 0.1329(2) 0.2967(3) 0.0051(11) Uiso 1 1 d .
C2 C 0.4984(16) 0.1811(2) 0.3497(3) 0.0064(11) Uani 1 1 d .
C3 C 0.5646(16) 0.1768(3) 0.4383(4) 0.0093(12) Uiso 1 1 d .
H3 H 0.5202 0.2083 0.4744 0.011 Uiso 1 1 calc R
C4 C 0.6963(17) 0.1252(3) 0.4703(4) 0.0117(13) Uiso 1 1 d .
H4 H 0.7455 0.1224 0.5284 0.014 Uiso 1 1 calc R
C5 C 0.7563(17) 0.0777(3) 0.4180(4) 0.0128(13) Uani 1 1 d .
H5 H 0.8489 0.0434 0.4404 0.015 Uiso 1 1 calc R
C6 C 0.6778(16) 0.0815(3) 0.3324(4) 0.0103(12) Uiso 1 1 d .
H6 H 0.7110 0.0489 0.2975 0.012 Uiso 1 1 calc R
C7 C 0.3687(14) 0.2404(2) 0.3253(3) 0.0045(11) Uiso 1 1 d .
O8 O 0.1916(11) 0.26900(16) 0.3718(2) 0.0081(9) Uiso 1 1 d .
N9 N 0.5000 0.2671(3) 0.2500 0.0056(13) Uani 1 2 d S
C10 C 0.5000 0.3318(4) 0.2500 0.0122(18) Uiso 1 2 d S
C11 C 0.3528(16) 0.3616(2) 0.1826(3) 0.0088(12) Uani 1 1 d .
H11 H 0.2522 0.3420 0.1369 0.011 Uiso 1 1 calc R
C12 C 0.3627(16) 0.4227(3) 0.1864(4) 0.0133(13) Uiso 1 1 d .
H12 H 0.2660 0.4432 0.1411 0.016 Uiso 1 1 calc R
N13 N 0.5000 0.4540(3) 0.2500 0.0149(17) Uani 1 2 d S

loop_
_atom_site_aniso_label
_atom_site_aniso_U_11
_atom_site_aniso_U_22
_atom_site_aniso_U_33
_atom_site_aniso_U_23
_atom_site_aniso_U_13
_atom_site_aniso_U_12
C2 0.004(2) 0.008(2) 0.007(2) 0.006(2) -0.002(2) -0.001(2)
C5 0.014(3) 0.010(3) 0.014(3) 0.009(2) 0.000(2) 0.005(2)
N9 0.010(3) 0.000(3) 0.007(3) 0.000 -0.003(3) 0.000
C11 0.014(3) 0.011(3) 0.001(2) -0.002(2) 0.002(2) -0.003(2)
N13 0.026(4) 0.000(3) 0.019(4) 0.000 0.012(4) 0.000

loop_
_atom_type_symbol
_atom_type_description
_atom_type_scat_dispersion_real
_atom_type_scat_dispersion_imag
_atom_type_scat_source
C C 0.0033 0.0016 'International Tables Vol C Tables 4.2.6.8 and 6.1.1.4'
H H 0.0000 0.0000 'International Tables Vol C Tables 4.2.6.8 and 6.1.1.4'
N N 0.0061 0.0033 'International Tables Vol C Tables 4.2.6.8 and 6.1.1.4'
O O 0.0106 0.0060 'International Tables Vol C Tables 4.2.6.8 and 6.1.1.4'

loop_
_geom_angle_atom_site_label_1
_geom_angle_atom_site_label_2
_geom_angle_atom_site_label_3
_geom_angle
_geom_angle_site_symmetry_1
_geom_angle_site_symmetry_3
C2 C1 C6 118.6(5) . .
C2 C1 C1 122.6(4) . 3_655
C6 C1 C1 118.6(3) . 3_655
C1 C2 C3 120.3(5) . .
C1 C2 C7 127.7(5) . .
C3 C2 C7 112.0(5) . .
C4 C3 C2 118.9(5) . .
C5 C4 C3 121.3(6) . .
C6 C5 C4 119.3(6) . .
C5 C6 C1 121.5(6) . .
O8 C7 N9 118.6(5) . .
O8 C7 C2 122.3(5) . .
N9 C7 C2 118.5(5) . .
C7 N9 C7 129.2(6) 3_655 .
C7 N9 C10 115.4(3) 3_655 .
C7 N9 C10 115.4(3) . .
C11 C10 C11 120.9(8) 3_655 .
C11 C10 N9 119.5(4) 3_655 .
C11 C10 N9 119.5(4) . .
C10 C11 C12 116.6(6) . .
N13 C12 C11 125.3(6) . .
C12 N13 C12 115.3(7) . 3_655

loop_
_geom_bond_atom_site_label_1
_geom_bond_atom_site_label_2
_geom_bond_distance
_geom_bond_site_symmetry_2
C1 C2 1.391(8) .
C1 C6 1.394(8) .
C1 C1 1.510(10) 3_655
C2 C3 1.411(8) .
C2 C7 1.496(7) .
C3 C4 1.380(8) .
C4 C5 1.378(8) .
C5 C6 1.377(8) .
C7 O8 1.199(6) .
C7 N9 1.421(6) .
N9 C7 1.421(6) 3_655
N9 C10 1.477(10) .
C10 C11 1.381(7) 3_655
C10 C11 1.381(7) .
C11 C12 1.394(8) .
C12 N13 1.337(7) .
N13 C12 1.337(7) 3_655

loop_
_geom_torsion_atom_site_label_1
_geom_torsion_atom_site_label_2
_geom_torsion_atom_site_label_3
_geom_torsion_atom_site_label_4
_geom_torsion
_geom_torsion_site_symmetry_1
_geom_torsion_site_symmetry_4
C6 C1 C2 C3 -2.1(8) . .
C1 C1 C2 C3 173.7(6) 3_655 .
C6 C1 C2 C7 179.1(6) . .
C1 C1 C2 C7 -5.0(10) 3_655 .
C1 C2 C3 C4 3.1(9) . .
C7 C2 C3 C4 -177.9(5) . .
C2 C3 C4 C5 -1.5(10) . .
C3 C4 C5 C6 -1.1(10) . .
C4 C5 C6 C1 2.2(10) . .
C2 C1 C6 C5 -0.6(8) . .
C1 C1 C6 C5 -176.6(7) 3_655 .
C1 C2 C7 O8 145.2(6) . .
C3 C2 C7 O8 -33.7(8) . .
C1 C2 C7 N9 -44.1(8) . .
C3 C2 C7 N9 137.0(5) . .
O8 C7 N9 C7 -160.9(6) . 3_655
C2 C7 N9 C7 28.0(4) . 3_655
O8 C7 N9 C10 19.1(6) . .
C2 C7 N9 C10 -152.0(4) . .
C7 N9 C10 C11 -127.8(4) 3_655 3_655
C7 N9 C10 C11 52.2(4) . 3_655
C7 N9 C10 C11 52.2(4) 3_655 .
C7 N9 C10 C11 -127.8(4) . .
C11 C10 C11 C12 0.2(4) 3_655 .
N9 C10 C11 C12 -179.8(4) . .
C10 C11 C12 N13 -0.5(9) . .
C11 C12 N13 C12 0.3(5) . 3_655
